data_7037615
loop_
_publ_author_name
'Hu, Xiaohui'
'Dai, Shengyu'
'Chen, Changle'

_publ_section_title
;
 Ethylene polymerization by salicylaldimine nickel(ii) complexes
 containing a dibenzhydryl moiety.
;
_journal_issue 4
_journal_name_full 'Dalton transactions (Cambridge, England : 2003)'
_journal_page_first 1496
_journal_page_last 1503
_journal_paper_doi 10.1039/c5dt04408a
_journal_volume 45
_journal_year 2016
_chemical_formula_sum 'C52 H60 N Ni O2 P'
_chemical_formula_weight 820.69
_chemical_name_systematic
;
 ?
;
_chemical_properties_physical 'Air-sensitive, Moisture-sensitive, Efflorescent, Oxygen-sensitive'
_space_group_crystal_system monoclinic
_space_group_IT_number 14
_space_group_name_Hall '-P 2yn'
_space_group_name_H-M_alt 'P 1 21/n 1'
_symmetry_space_group_name_Hall '-P 2yn'
_symmetry_space_group_name_H-M 'P 1 21/n 1'
_atom_sites_solution_hydrogens geom
_audit_creation_method SHELXL-2013
_audit_update_record
;
2015-07-26 deposited with the CCDC.
2015-12-03 downloaded from the CCDC.
;
_cell_angle_alpha 90
_cell_angle_beta 98.390(2)
_cell_angle_gamma 90
_cell_formula_units_Z 4
_cell_length_a 10.8638(3)
_cell_length_b 16.9433(4)
_cell_length_c 25.4176(5)
_cell_measurement_reflns_used 5967
_cell_measurement_temperature 290(2)
_cell_measurement_theta_max 69.7946
_cell_measurement_theta_min 3.1425
_cell_volume 4628.51(19)
_computing_cell_refinement 'CrysAlisPro (Agilent Technologies)'
_computing_data_collection 'CrysAlisPro (Agilent Technologies)'
_computing_data_reduction 'CrysAlisPro (Agilent Technologies)'
_computing_molecular_graphics 'Ortep-3 (L. J. Farrugia, 2001)'
_computing_publication_material SHELXL-2013
_computing_structure_refinement 'SHELXL-2013 (Sheldrick, 2013)'
_computing_structure_solution 'SHELXS-97 (Sheldrick, 1997)'
_diffrn_ambient_temperature 290(2)
_diffrn_detector_area_resol_mean 15.9149
_diffrn_measured_fraction_theta_full 0.979
_diffrn_measured_fraction_theta_max 0.957
_diffrn_measurement_device_type 'Gemini S Ultra, Agilent Technologies'
_diffrn_measurement_method '\w scans'
_diffrn_radiation_type CuK\a
_diffrn_radiation_wavelength 1.54184
_diffrn_reflns_av_R_equivalents 0.0277
_diffrn_reflns_av_unetI/netI 0.0354
_diffrn_reflns_laue_measured_fraction_full 0.979
_diffrn_reflns_laue_measured_fraction_max 0.957
_diffrn_reflns_limit_h_max 13
_diffrn_reflns_limit_h_min -12
_diffrn_reflns_limit_k_max 20
_diffrn_reflns_limit_k_min -11
_diffrn_reflns_limit_l_max 29
_diffrn_reflns_limit_l_min -30
_diffrn_reflns_number 18287
_diffrn_reflns_point_group_measured_fraction_full 0.979
_diffrn_reflns_point_group_measured_fraction_max 0.957
_diffrn_reflns_theta_full 67.684
_diffrn_reflns_theta_max 69.924
_diffrn_reflns_theta_min 3.145
_diffrn_source 'Enhance Ultra (Cu) X-ray Source'
_exptl_absorpt_coefficient_mu 1.222
_exptl_absorpt_correction_T_max 1.00000
_exptl_absorpt_correction_T_min 0.95174
_exptl_absorpt_correction_type multi-scan
_exptl_absorpt_process_details
;
CrysAlisPro, Agilent Technologies,
Version 1.171.36.21 (release 14-08-2012 CrysAlis171 .NET)
(compiled Sep 14 2012,17:21:16)
Empirical absorption correction using spherical harmonics,
 implemented in SCALE3 ABSPACK scaling algorithm.
;
_exptl_crystal_colour Yellow
_exptl_crystal_density_diffrn 1.178
_exptl_crystal_description block
_exptl_crystal_F_000 1752
_exptl_crystal_recrystallization_method 'Re-crystallisation from solvent: Toluene/Hexane'
_exptl_crystal_size_max 0.350
_exptl_crystal_size_mid 0.320
_exptl_crystal_size_min 0.220
_refine_diff_density_max 0.432
_refine_diff_density_min -0.388
_refine_diff_density_rms 0.042
_refine_ls_extinction_method none
_refine_ls_goodness_of_fit_ref 1.040
_refine_ls_hydrogen_treatment constr
_refine_ls_matrix_type full
_refine_ls_number_parameters 551
_refine_ls_number_reflns 8386
_refine_ls_number_restraints 47
_refine_ls_restrained_S_all 1.084
_refine_ls_R_factor_all 0.0757
_refine_ls_R_factor_gt 0.0554
_refine_ls_shift/su_max 0.000
_refine_ls_shift/su_mean 0.000
_refine_ls_structure_factor_coef Fsqd
_refine_ls_weighting_details 'w=1/[\s^2^(Fo^2^)+(0.0793P)^2^+1.5375P] where P=(Fo^2^+2Fc^2^)/3'
_refine_ls_weighting_scheme calc
_refine_ls_wR_factor_gt 0.1495
_refine_ls_wR_factor_ref 0.1665
_reflns_Friedel_coverage 0.000
_reflns_number_gt 6101
_reflns_number_total 8386
_reflns_threshold_expression 'I > 2\s(I)'
_cod_data_source_file c5dt04408a2.cif
_cod_data_source_block shelxl
_cod_depositor_comments 'Adding full bibliography for 7037615--7037616.cif.'
_cod_database_code 7037615
_shelx_space_group_comment
;
The symmetry employed for this shelxl refinement is uniquely defined
by the following loop, which should always be used as a source of
symmetry information in preference to the above space-group names.
They are only intended as comments.
;
_shelx_estimated_absorpt_t_min 0.674
_shelx_estimated_absorpt_t_max 0.775
_shelxl_version_number 2013-4

loop_
_space_group_symop_operation_xyz
'x, y, z'
'-x+1/2, y+1/2, -z+1/2'
'-x, -y, -z'
'x-1/2, -y-1/2, z-1/2'

loop_
_atom_site_label
_atom_site_type_symbol
_atom_site_fract_x
_atom_site_fract_y
_atom_site_fract_z
_atom_site_U_iso_or_equiv
_atom_site_adp_type
_atom_site_occupancy
_atom_site_site_symmetry_order
_atom_site_calc_flag
_atom_site_refinement_flags_posn
_atom_site_refinement_flags_adp
_atom_site_refinement_flags_occupancy
_atom_site_disorder_assembly
_atom_site_disorder_group
Ni1 Ni 0.16544(4) 0.15715(3) 0.56189(2) 0.05397(16) Uani 1 1 d . . . . .
P1 P 0.27714(12) 0.05415(7) 0.57633(5) 0.0998(4) Uani 1 1 d D U . . .
O1 O 0.14890(18) 0.13716(12) 0.48691(7) 0.0608(5) Uani 1 1 d . . . . .
O2 O 0.0356(2) 0.47362(13) 0.71093(9) 0.0747(6) Uani 1 1 d . . . . .
N1 N 0.0595(2) 0.24869(13) 0.55221(8) 0.0493(5) Uani 1 1 d . . . . .
C21 C -0.0473(3) 0.30147(16) 0.62354(10) 0.0523(6) Uani 1 1 d . . . . .
C36 C 0.2525(2) 0.36352(17) 0.57196(11) 0.0538(6) Uani 1 1 d . . . . .
H36 H 0.2776 0.3081 0.5707 0.065 Uiso 1 1 calc R U . . .
C17 C 0.1423(2) 0.36445(16) 0.60371(10) 0.0501(6) Uani 1 1 d . . . . .
C37 C 0.3661(3) 0.40694(19) 0.60055(12) 0.0615(7) Uani 1 1 d . . . . .
C6 C -0.0164(2) 0.22596(16) 0.45767(10) 0.0488(6) Uani 1 1 d . . . . .
C43 C 0.2156(2) 0.38831(17) 0.51442(11) 0.0540(6) Uani 1 1 d . . . . .
C20 C -0.0541(3) 0.35785(16) 0.66314(11) 0.0565(7) Uani 1 1 d . . . . .
H20 H -0.1192 0.3562 0.6831 0.068 Uiso 1 1 calc R U . . .
C19 C 0.0354(3) 0.41589(16) 0.67267(11) 0.0561(7) Uani 1 1 d . . . . .
C22 C -0.1435(3) 0.23567(16) 0.61313(11) 0.0572(7) Uani 1 1 d . . . . .
H22 H -0.0995 0.1895 0.6021 0.069 Uiso 1 1 calc R U . . .
C5 C -0.1061(2) 0.25442(17) 0.41650(11) 0.0556(6) Uani 1 1 d . . . . .
H5 H -0.1625 0.2924 0.4244 0.067 Uiso 1 1 calc R U . . .
C7 C -0.0108(2) 0.26481(16) 0.50766(10) 0.0494(6) Uani 1 1 d . . . . .
H7 H -0.0645 0.3073 0.5085 0.059 Uiso 1 1 calc R U . . .
C16 C 0.0498(2) 0.30615(15) 0.59347(10) 0.0487(6) Uani 1 1 d . . . . .
C18 C 0.1332(3) 0.41922(17) 0.64332(11) 0.0552(6) Uani 1 1 d . . . . .
H18 H 0.1930 0.4585 0.6503 0.066 Uiso 1 1 calc R U . . .
C1 C 0.0706(2) 0.16700(16) 0.44828(10) 0.0524(6) Uani 1 1 d . . . . .
C48 C 0.2429(3) 0.33988(18) 0.47372(12) 0.0605(7) Uani 1 1 d . . . . .
H48 H 0.2851 0.2927 0.4820 0.073 Uiso 1 1 calc R U . . .
C29 C -0.1956(3) 0.21145(18) 0.66400(12) 0.0686(8) Uani 1 1 d . . . . .
C4 C -0.1129(3) 0.22807(19) 0.36532(11) 0.0611(7) Uani 1 1 d . . . . .
C23 C -0.2458(3) 0.25468(18) 0.56732(11) 0.0580(7) Uani 1 1 d . . . . .
C2 C 0.0712(3) 0.14409(18) 0.39389(11) 0.0620(7) Uani 1 1 d . . . . .
C8 C 0.1720(4) 0.0883(2) 0.37840(14) 0.0854(11) Uani 1 1 d . . . . .
C12 C -0.2104(3) 0.2583(2) 0.32049(13) 0.0783(9) Uani 1 1 d . . . . .
C46 C 0.1201(3) 0.4789(2) 0.44761(14) 0.0769(9) Uani 1 1 d . . . . .
H46 H 0.0799 0.5267 0.4389 0.092 Uiso 1 1 calc R U . . .
C44 C 0.1529(3) 0.4583(2) 0.50060(12) 0.0657(8) Uani 1 1 d . . . . .
H44 H 0.1327 0.4917 0.5271 0.079 Uiso 1 1 calc R U . . .
C35 C -0.0555(3) 0.4683(2) 0.74505(14) 0.0856(11) Uani 1 1 d . . . . .
H35A H -0.1368 0.4698 0.7244 0.128 Uiso 1 1 calc R U . . .
H35B H -0.0464 0.5119 0.7694 0.128 Uiso 1 1 calc R U . . .
H35C H -0.0452 0.4197 0.7646 0.128 Uiso 1 1 calc R U . . .
C3 C -0.0203(3) 0.1742(2) 0.35582(11) 0.0664(8) Uani 1 1 d . . . . .
H3 H -0.0207 0.1575 0.3209 0.080 Uiso 1 1 calc R U . . .
C28 C -0.2971(3) 0.3291(2) 0.55984(14) 0.0724(9) Uani 1 1 d . . . . .
H28 H -0.2695 0.3695 0.5834 0.087 Uiso 1 1 calc R U . . .
C47 C 0.2086(3) 0.3604(2) 0.42112(13) 0.0764(9) Uani 1 1 d . . . . .
H47 H 0.2278 0.3271 0.3944 0.092 Uiso 1 1 calc R U . . .
C42 C 0.4322(3) 0.3738(3) 0.64501(13) 0.0799(10) Uani 1 1 d . . . . .
H42 H 0.4062 0.3259 0.6573 0.096 Uiso 1 1 calc R U . . .
C45 C 0.1462(3) 0.4299(2) 0.40800(14) 0.0804(10) Uani 1 1 d . . . . .
H45 H 0.1220 0.4434 0.3725 0.096 Uiso 1 1 calc R U . . .
C25 C -0.3822(4) 0.2114(3) 0.48932(17) 0.0950(12) Uani 1 1 d . . . . .
H25 H -0.4109 0.1711 0.4659 0.114 Uiso 1 1 calc R U . . .
C41 C 0.5370(4) 0.4101(3) 0.67209(17) 0.1009(14) Uani 1 1 d . . . . .
H41 H 0.5806 0.3864 0.7022 0.121 Uiso 1 1 calc R U . . .
C52 C 0.1947(4) 0.1698(2) 0.63824(13) 0.0966(13) Uani 1 1 d . U . . .
H52A H 0.1658 0.1238 0.6548 0.145 Uiso 1 1 calc R U . . .
H52B H 0.1506 0.2154 0.6480 0.145 Uiso 1 1 calc R U . . .
H52C H 0.2822 0.1765 0.6499 0.145 Uiso 1 1 calc R U . . .
C38 C 0.4077(3) 0.4775(2) 0.58357(19) 0.0945(12) Uani 1 1 d . . . . .
H38 H 0.3648 0.5014 0.5534 0.113 Uiso 1 1 calc R U . . .
C27 C -0.3900(3) 0.3438(3) 0.51711(17) 0.0879(11) Uani 1 1 d . . . . .
H27 H -0.4243 0.3941 0.5125 0.106 Uiso 1 1 calc R U . . .
C24 C -0.2897(3) 0.1961(2) 0.53163(14) 0.0761(9) Uani 1 1 d . . . . .
H24 H -0.2565 0.1455 0.5361 0.091 Uiso 1 1 calc R U . . .
C26 C -0.4314(3) 0.2851(3) 0.48190(17) 0.0914(12) Uani 1 1 d . . . . .
H26 H -0.4926 0.2955 0.4532 0.110 Uiso 1 1 calc R U . . .
C30 C -0.3191(4) 0.2170(3) 0.66872(18) 0.1040(14) Uani 1 1 d . . . . .
H30 H -0.3752 0.2356 0.6403 0.125 Uiso 1 1 calc R U . . .
C34 C -0.1162(5) 0.1821(3) 0.70649(17) 0.1120(16) Uani 1 1 d . . . . .
H34 H -0.0321 0.1763 0.7039 0.134 Uiso 1 1 calc R U . . .
C11 C 0.3012(4) 0.1246(3) 0.3958(2) 0.1189(17) Uani 1 1 d . . . . .
H11A H 0.3071 0.1740 0.3779 0.178 Uiso 1 1 calc R U . . .
H11B H 0.3640 0.0892 0.3869 0.178 Uiso 1 1 calc R U . . .
H11C H 0.3131 0.1332 0.4335 0.178 Uiso 1 1 calc R U . . .
C40 C 0.5762(4) 0.4802(3) 0.6548(2) 0.1121(17) Uani 1 1 d . . . . .
H40 H 0.6460 0.5049 0.6732 0.134 Uiso 1 1 calc R U . . .
C33 C -0.1601(6) 0.1608(3) 0.75353(19) 0.135(2) Uani 1 1 d . . . . .
H33 H -0.1049 0.1422 0.7823 0.162 Uiso 1 1 calc R U . . .
C10 C 0.1589(5) 0.0074(3) 0.40347(18) 0.1175(17) Uani 1 1 d . . . . .
H10A H 0.1662 0.0128 0.4414 0.176 Uiso 1 1 calc R U . . .
H10B H 0.2232 -0.0270 0.3948 0.176 Uiso 1 1 calc R U . . .
H10C H 0.0790 -0.0146 0.3900 0.176 Uiso 1 1 calc R U . . .
C9 C 0.1587(5) 0.0751(3) 0.31806(16) 0.131(2) Uani 1 1 d . . . . .
H9A H 0.0811 0.0492 0.3061 0.196 Uiso 1 1 calc R U . . .
H9B H 0.2261 0.0428 0.3100 0.196 Uiso 1 1 calc R U . . .
H9C H 0.1606 0.1251 0.3004 0.196 Uiso 1 1 calc R U . . .
C39 C 0.5131(4) 0.5140(3) 0.6107(2) 0.1262(19) Uani 1 1 d . . . . .
H39 H 0.5402 0.5618 0.5984 0.151 Uiso 1 1 calc R U . . .
C32 C -0.2820(7) 0.1673(3) 0.7574(2) 0.134(2) Uani 1 1 d . . . . .
H32 H -0.3111 0.1527 0.7886 0.161 Uiso 1 1 calc R U . . .
C31 C -0.3616(6) 0.1951(4) 0.7158(2) 0.139(2) Uani 1 1 d . . . . .
H31 H -0.4457 0.1997 0.7186 0.167 Uiso 1 1 calc R U . . .
C13 C -0.3385(7) 0.2481(7) 0.3370(3) 0.122(2) Uani 0.565(5) 1 d . U P A 2
H13A H -0.3517 0.1935 0.3446 0.182 Uiso 0.565(5) 1 calc R U P A 2
H13B H -0.4009 0.2653 0.3087 0.182 Uiso 0.565(5) 1 calc R U P A 2
H13C H -0.3438 0.2791 0.3682 0.182 Uiso 0.565(5) 1 calc R U P A 2
C15 C -0.2141(10) 0.2085(7) 0.2686(4) 0.123(3) Uani 0.565(5) 1 d . U P A 2
H15A H -0.1392 0.2174 0.2535 0.184 Uiso 0.565(5) 1 calc R U P A 2
H15B H -0.2847 0.2241 0.2435 0.184 Uiso 0.565(5) 1 calc R U P A 2
H15C H -0.2207 0.1535 0.2768 0.184 Uiso 0.565(5) 1 calc R U P A 2
C14 C -0.1834(11) 0.3408(6) 0.3066(5) 0.133(3) Uani 0.565(5) 1 d . U P A 2
H14A H -0.1802 0.3735 0.3376 0.199 Uiso 0.565(5) 1 calc R U P A 2
H14B H -0.2478 0.3595 0.2795 0.199 Uiso 0.565(5) 1 calc R U P A 2
H14C H -0.1048 0.3429 0.2936 0.199 Uiso 0.565(5) 1 calc R U P A 2
C13' C -0.2947(10) 0.3270(9) 0.3396(5) 0.122(2) Uani 0.435(5) 1 d . . P A 1
H13D H -0.3476 0.3055 0.3631 0.182 Uiso 0.435(5) 1 calc R U P A 1
H13E H -0.3449 0.3499 0.3092 0.182 Uiso 0.435(5) 1 calc R U P A 1
H13F H -0.2422 0.3669 0.3579 0.182 Uiso 0.435(5) 1 calc R U P A 1
C15' C -0.2828(13) 0.1934(9) 0.2916(5) 0.123(3) Uani 0.435(5) 1 d . . P A 1
H15D H -0.2268 0.1537 0.2823 0.184 Uiso 0.435(5) 1 calc R U P A 1
H15E H -0.3310 0.2139 0.2599 0.184 Uiso 0.435(5) 1 calc R U P A 1
H15F H -0.3374 0.1707 0.3140 0.184 Uiso 0.435(5) 1 calc R U P A 1
C14' C -0.1380(14) 0.3024(9) 0.2801(6) 0.133(3) Uani 0.435(5) 1 d . . P A 1
H14D H -0.1014 0.3497 0.2963 0.199 Uiso 0.435(5) 1 calc R U P A 1
H14E H -0.1946 0.3158 0.2488 0.199 Uiso 0.435(5) 1 calc R U P A 1
H14F H -0.0737 0.2688 0.2706 0.199 Uiso 0.435(5) 1 calc R U P A 1
C50 C 0.3537(11) 0.0212(7) 0.6370(3) 0.188(4) Uani 0.698(4) 1 d D U P B 2
H50A H 0.4130 0.0602 0.6517 0.282 Uiso 0.698(4) 1 calc R U P B 2
H50B H 0.3962 -0.0273 0.6319 0.282 Uiso 0.698(4) 1 calc R U P B 2
H50C H 0.2943 0.0124 0.6609 0.282 Uiso 0.698(4) 1 calc R U P B 2
C49 C 0.3937(5) 0.0424(4) 0.5303(3) 0.114(2) Uani 0.698(4) 1 d . U P B 2
H49A H 0.3518 0.0318 0.4950 0.172 Uiso 0.698(4) 1 calc R U P B 2
H49B H 0.4483 -0.0007 0.5419 0.172 Uiso 0.698(4) 1 calc R U P B 2
H49C H 0.4414 0.0900 0.5299 0.172 Uiso 0.698(4) 1 calc R U P B 2
C51 C 0.1788(7) -0.0349(3) 0.5544(3) 0.122(2) Uani 0.698(4) 1 d . . P B 2
H51A H 0.1125 -0.0391 0.5754 0.183 Uiso 0.698(4) 1 calc R U P B 2
H51B H 0.2293 -0.0815 0.5590 0.183 Uiso 0.698(4) 1 calc R U P B 2
H51C H 0.1444 -0.0294 0.5176 0.183 Uiso 0.698(4) 1 calc R U P B 2
C51' C 0.2500(18) -0.0089(8) 0.6346(6) 0.122(2) Uani 0.302(4) 1 d D . P B 1
H51D H 0.2557 0.0233 0.6660 0.183 Uiso 0.302(4) 1 calc R U P B 1
H51E H 0.3118 -0.0497 0.6400 0.183 Uiso 0.302(4) 1 calc R U P B 1
H51F H 0.1688 -0.0323 0.6277 0.183 Uiso 0.302(4) 1 calc R U P B 1
C49' C 0.4400(11) 0.0859(9) 0.6093(7) 0.114(2) Uani 0.302(4) 1 d D . P B 1
H49D H 0.4736 0.1235 0.5870 0.172 Uiso 0.302(4) 1 calc R U P B 1
H49E H 0.4934 0.0405 0.6143 0.172 Uiso 0.302(4) 1 calc R U P B 1
H49F H 0.4343 0.1095 0.6432 0.172 Uiso 0.302(4) 1 calc R U P B 1
C50' C 0.3217(19) -0.0194(10) 0.5349(5) 0.188(4) Uani 0.302(4) 1 d D U P B 1
H50D H 0.2846 -0.0686 0.5427 0.282 Uiso 0.302(4) 1 calc R U P B 1
H50E H 0.4107 -0.0245 0.5407 0.282 Uiso 0.302(4) 1 calc R U P B 1
H50F H 0.2943 -0.0055 0.4984 0.282 Uiso 0.302(4) 1 calc R U P B 1

loop_
_atom_site_aniso_label
_atom_site_aniso_U_11
_atom_site_aniso_U_22
_atom_site_aniso_U_33
_atom_site_aniso_U_23
_atom_site_aniso_U_13
_atom_site_aniso_U_12
Ni1 0.0627(3) 0.0526(3) 0.0434(3) -0.0019(2) -0.0030(2) 0.0089(2)
P1 0.1194(8) 0.0900(7) 0.0831(7) 0.0000(6) -0.0086(6) 0.0530(6)
O1 0.0660(11) 0.0666(12) 0.0463(10) -0.0096(9) -0.0038(9) 0.0185(10)
O2 0.0926(15) 0.0714(13) 0.0617(13) -0.0236(11) 0.0170(11) -0.0037(12)
N1 0.0578(12) 0.0507(12) 0.0382(11) -0.0020(9) 0.0034(9) 0.0044(10)
C21 0.0652(16) 0.0491(14) 0.0422(13) 0.0030(11) 0.0068(12) 0.0017(12)
C36 0.0536(14) 0.0569(15) 0.0490(15) -0.0017(12) 0.0009(12) 0.0060(12)
C17 0.0556(14) 0.0532(15) 0.0396(13) 0.0026(11) 0.0006(11) 0.0065(12)
C37 0.0541(15) 0.0709(19) 0.0581(17) -0.0098(15) 0.0030(13) 0.0066(14)
C6 0.0503(13) 0.0548(15) 0.0404(13) -0.0009(11) 0.0036(11) 0.0022(11)
C43 0.0477(14) 0.0647(17) 0.0492(15) -0.0001(13) 0.0052(11) -0.0010(12)
C20 0.0713(17) 0.0559(16) 0.0440(14) -0.0021(12) 0.0141(13) 0.0021(14)
C19 0.0745(18) 0.0520(15) 0.0410(14) -0.0068(12) 0.0056(13) 0.0037(13)
C22 0.0720(17) 0.0485(15) 0.0512(15) -0.0023(12) 0.0095(13) -0.0022(13)
C5 0.0534(14) 0.0647(17) 0.0471(14) 0.0011(13) 0.0021(11) 0.0051(13)
C7 0.0518(13) 0.0523(14) 0.0438(14) 0.0007(12) 0.0065(11) 0.0049(12)
C16 0.0611(15) 0.0464(14) 0.0370(12) 0.0007(11) 0.0014(11) 0.0077(12)
C18 0.0612(16) 0.0543(15) 0.0480(15) -0.0032(12) 0.0017(12) -0.0008(13)
C1 0.0568(15) 0.0569(15) 0.0424(14) -0.0035(12) 0.0033(12) 0.0013(12)
C48 0.0621(16) 0.0692(18) 0.0519(16) -0.0007(14) 0.0144(13) -0.0012(14)
C29 0.098(2) 0.0564(17) 0.0525(17) 0.0006(14) 0.0145(16) -0.0161(16)
C4 0.0621(16) 0.0752(19) 0.0435(15) 0.0050(14) -0.0002(12) -0.0013(15)
C23 0.0599(15) 0.0640(17) 0.0526(15) 0.0015(14) 0.0167(13) -0.0028(13)
C2 0.0708(18) 0.0685(18) 0.0459(15) -0.0066(13) 0.0059(13) 0.0088(15)
C8 0.108(3) 0.096(3) 0.0526(18) -0.0117(18) 0.0120(18) 0.036(2)
C12 0.080(2) 0.101(3) 0.0475(16) 0.0072(17) -0.0109(15) 0.0098(19)
C46 0.0708(19) 0.092(2) 0.068(2) 0.0249(19) 0.0080(16) 0.0149(18)
C44 0.0639(17) 0.076(2) 0.0570(17) 0.0046(15) 0.0088(14) 0.0130(15)
C35 0.096(2) 0.097(3) 0.066(2) -0.030(2) 0.0194(19) 0.009(2)
C3 0.083(2) 0.078(2) 0.0372(14) -0.0046(14) 0.0050(14) 0.0003(17)
C28 0.074(2) 0.073(2) 0.072(2) 0.0025(17) 0.0162(17) 0.0063(16)
C47 0.087(2) 0.095(3) 0.0491(17) -0.0021(17) 0.0186(16) -0.005(2)
C42 0.073(2) 0.105(3) 0.0571(19) 0.0007(19) -0.0063(16) -0.0010(19)
C45 0.080(2) 0.107(3) 0.0533(18) 0.0158(19) 0.0070(16) 0.000(2)
C25 0.083(2) 0.112(3) 0.084(3) -0.014(2) -0.006(2) -0.007(2)
C41 0.078(2) 0.142(4) 0.073(2) -0.019(3) -0.0216(19) 0.012(3)
C52 0.147(3) 0.089(2) 0.0480(17) 0.0041(17) -0.006(2) 0.052(2)
C38 0.078(2) 0.080(2) 0.115(3) 0.009(2) -0.022(2) -0.0102(19)
C27 0.075(2) 0.098(3) 0.090(3) 0.016(2) 0.013(2) 0.021(2)
C24 0.079(2) 0.076(2) 0.071(2) -0.0067(18) 0.0027(17) -0.0046(17)
C26 0.066(2) 0.129(4) 0.077(2) 0.010(3) 0.0047(18) 0.010(2)
C30 0.113(3) 0.118(3) 0.090(3) 0.031(3) 0.046(3) 0.008(3)
C34 0.119(3) 0.137(4) 0.074(3) 0.037(3) -0.006(2) -0.043(3)
C11 0.085(3) 0.158(4) 0.117(4) -0.021(3) 0.026(3) 0.039(3)
C40 0.074(2) 0.111(4) 0.140(4) -0.045(3) -0.022(3) -0.002(2)
C33 0.169(5) 0.153(5) 0.072(3) 0.042(3) -0.017(3) -0.072(4)
C10 0.176(5) 0.091(3) 0.086(3) -0.014(2) 0.020(3) 0.050(3)
C9 0.172(5) 0.162(5) 0.061(2) -0.019(3) 0.026(3) 0.072(4)
C39 0.093(3) 0.095(3) 0.173(5) 0.003(3) -0.039(3) -0.019(2)
C32 0.198(6) 0.136(4) 0.073(3) 0.012(3) 0.037(4) -0.070(4)
C31 0.152(5) 0.174(5) 0.107(4) 0.040(4) 0.069(4) 0.000(4)
C13 0.088(4) 0.182(6) 0.086(4) 0.021(5) -0.016(3) 0.040(5)
C15 0.123(6) 0.147(6) 0.082(5) -0.004(5) -0.040(4) 0.010(5)
C14 0.147(6) 0.120(6) 0.115(6) 0.043(5) -0.030(5) 0.011(5)
C13' 0.088(4) 0.182(6) 0.086(4) 0.021(5) -0.016(3) 0.040(5)
C15' 0.123(6) 0.147(6) 0.082(5) -0.004(5) -0.040(4) 0.010(5)
C14' 0.147(6) 0.120(6) 0.115(6) 0.043(5) -0.030(5) 0.011(5)
C50 0.222(6) 0.186(6) 0.134(4) 0.040(5) -0.045(5) 0.070(5)
C49 0.071(3) 0.113(4) 0.161(6) 0.022(4) 0.021(3) 0.032(3)
C51 0.137(5) 0.056(3) 0.178(7) 0.016(4) 0.040(5) -0.001(3)
C51' 0.137(5) 0.056(3) 0.178(7) 0.016(4) 0.040(5) -0.001(3)
C49' 0.071(3) 0.113(4) 0.161(6) 0.022(4) 0.021(3) 0.032(3)
C50' 0.222(6) 0.186(6) 0.134(4) 0.040(5) -0.045(5) 0.070(5)

loop_
_atom_type_symbol
_atom_type_description
_atom_type_scat_dispersion_real
_atom_type_scat_dispersion_imag
_atom_type_scat_source
C C 0.0181 0.0091 'International Tables Vol C Tables 4.2.6.8 and 6.1.1.4'
H H 0.0000 0.0000 'International Tables Vol C Tables 4.2.6.8 and 6.1.1.4'
N N 0.0311 0.0180 'International Tables Vol C Tables 4.2.6.8 and 6.1.1.4'
P P 0.2955 0.4335 'International Tables Vol C Tables 4.2.6.8 and 6.1.1.4'
Ni Ni -3.0029 0.5091 'International Tables Vol C Tables 4.2.6.8 and 6.1.1.4'
O O 0.0492 0.0322 'International Tables Vol C Tables 4.2.6.8 and 6.1.1.4'

loop_
_geom_angle_atom_site_label_1
_geom_angle_atom_site_label_2
_geom_angle_atom_site_label_3
_geom_angle
O1 Ni1 N1 92.73(8)
O1 Ni1 C52 174.50(12)
N1 Ni1 C52 92.68(12)
O1 Ni1 P1 89.71(7)
N1 Ni1 P1 176.70(8)
C52 Ni1 P1 84.93(11)
C50 P1 C49 104.1(5)
C50' P1 C51' 99.2(6)
C50 P1 C51 100.5(5)
C49 P1 C51 97.9(3)
C50' P1 C49' 98.3(6)
C51' P1 C49' 93.1(8)
C50 P1 Ni1 127.3(4)
C50' P1 Ni1 133.1(6)
C49 P1 Ni1 113.8(2)
C51' P1 Ni1 116.8(5)
C51 P1 Ni1 108.7(2)
C49' P1 Ni1 108.1(4)
C1 O1 Ni1 129.48(17)
C19 O2 C35 117.4(3)
C7 N1 C16 113.3(2)
C7 N1 Ni1 123.03(18)
C16 N1 Ni1 123.70(16)
C16 C21 C20 118.7(3)
C16 C21 C22 120.1(2)
C20 C21 C22 121.2(2)
C43 C36 C37 114.0(2)
C43 C36 C17 112.7(2)
C37 C36 C17 112.5(2)
C43 C36 H36 105.6
C37 C36 H36 105.6
C17 C36 H36 105.6
C18 C17 C16 118.7(2)
C18 C17 C36 122.2(2)
C16 C17 C36 119.1(2)
C42 C37 C38 117.4(3)
C42 C37 C36 119.1(3)
C38 C37 C36 123.5(3)
C5 C6 C1 121.5(2)
C5 C6 C7 116.1(2)
C1 C6 C7 122.2(2)
C48 C43 C44 117.9(3)
C48 C43 C36 120.0(3)
C44 C43 C36 122.1(3)
C19 C20 C21 120.2(3)
C19 C20 H20 119.9
C21 C20 H20 119.9
O2 C19 C20 123.9(3)
O2 C19 C18 115.4(3)
C20 C19 C18 120.7(2)
C23 C22 C21 112.6(2)
C23 C22 C29 112.5(3)
C21 C22 C29 112.0(2)
C23 C22 H22 106.4
C21 C22 H22 106.4
C29 C22 H22 106.4
C4 C5 C6 122.1(3)
C4 C5 H5 118.9
C6 C5 H5 118.9
N1 C7 C6 128.6(2)
N1 C7 H7 115.7
C6 C7 H7 115.7
C21 C16 C17 121.1(2)
C21 C16 N1 120.1(2)
C17 C16 N1 118.8(2)
C17 C18 C19 120.5(3)
C17 C18 H18 119.8
C19 C18 H18 119.8
O1 C1 C6 121.6(2)
O1 C1 C2 121.7(2)
C6 C1 C2 116.7(2)
C47 C48 C43 121.1(3)
C47 C48 H48 119.4
C43 C48 H48 119.4
C30 C29 C34 117.9(4)
C30 C29 C22 122.7(3)
C34 C29 C22 119.4(3)
C5 C4 C3 115.8(3)
C5 C4 C12 122.5(3)
C3 C4 C12 121.7(3)
C28 C23 C24 118.2(3)
C28 C23 C22 122.2(3)
C24 C23 C22 119.6(3)
C3 C2 C1 118.1(3)
C3 C2 C8 120.9(3)
C1 C2 C8 121.0(3)
C10 C8 C9 106.5(4)
C10 C8 C11 112.1(4)
C9 C8 C11 107.1(4)
C10 C8 C2 109.3(3)
C9 C8 C2 112.2(3)
C11 C8 C2 109.6(3)
C14 C12 C13 113.1(7)
C15' C12 C4 112.4(6)
C14 C12 C4 110.8(5)
C13 C12 C4 108.6(4)
C14 C12 C15 106.8(7)
C13 C12 C15 105.1(6)
C4 C12 C15 112.3(5)
C15' C12 C14' 108.1(8)
C4 C12 C14' 106.8(5)
C15' C12 C13' 113.8(8)
C4 C12 C13' 112.5(4)
C14' C12 C13' 102.4(8)
C45 C46 C44 120.7(3)
C45 C46 H46 119.6
C44 C46 H46 119.6
C46 C44 C43 120.5(3)
C46 C44 H44 119.7
C43 C44 H44 119.7
O2 C35 H35A 109.5
O2 C35 H35B 109.5
H35A C35 H35B 109.5
O2 C35 H35C 109.5
H35A C35 H35C 109.5
H35B C35 H35C 109.5
C2 C3 C4 125.5(3)
C2 C3 H3 117.3
C4 C3 H3 117.3
C23 C28 C27 120.2(3)
C23 C28 H28 119.9
C27 C28 H28 119.9
C45 C47 C48 120.3(3)
C45 C47 H47 119.8
C48 C47 H47 119.8
C37 C42 C41 121.5(4)
C37 C42 H42 119.2
C41 C42 H42 119.2
C46 C45 C47 119.3(3)
C46 C45 H45 120.3
C47 C45 H45 120.3
C26 C25 C24 120.4(4)
C26 C25 H25 119.8
C24 C25 H25 119.8
C40 C41 C42 120.1(4)
C40 C41 H41 119.9
C42 C41 H41 119.9
Ni1 C52 H52A 109.5
Ni1 C52 H52B 109.5
H52A C52 H52B 109.5
Ni1 C52 H52C 109.5
H52A C52 H52C 109.5
H52B C52 H52C 109.5
C37 C38 C39 121.2(4)
C37 C38 H38 119.4
C39 C38 H38 119.4
C26 C27 C28 120.7(4)
C26 C27 H27 119.6
C28 C27 H27 119.6
C23 C24 C25 121.1(4)
C23 C24 H24 119.4
C25 C24 H24 119.4
C25 C26 C27 119.4(4)
C25 C26 H26 120.3
C27 C26 H26 120.3
C29 C30 C31 120.6(5)
C29 C30 H30 119.7
C31 C30 H30 119.7
C29 C34 C33 120.8(5)
C29 C34 H34 119.6
C33 C34 H34 119.6
C8 C11 H11A 109.5
C8 C11 H11B 109.5
H11A C11 H11B 109.5
C8 C11 H11C 109.5
H11A C11 H11C 109.5
H11B C11 H11C 109.5
C39 C40 C41 119.7(4)
C39 C40 H40 120.2
C41 C40 H40 120.2
C32 C33 C34 120.3(5)
C32 C33 H33 119.9
C34 C33 H33 119.9
C8 C10 H10A 109.5
C8 C10 H10B 109.5
H10A C10 H10B 109.5
C8 C10 H10C 109.5
H10A C10 H10C 109.5
H10B C10 H10C 109.5
C8 C9 H9A 109.5
C8 C9 H9B 109.5
H9A C9 H9B 109.5
C8 C9 H9C 109.5
H9A C9 H9C 109.5
H9B C9 H9C 109.5
C40 C39 C38 120.1(5)
C40 C39 H39 119.9
C38 C39 H39 119.9
C33 C32 C31 119.7(5)
C33 C32 H32 120.2
C31 C32 H32 120.2
C32 C31 C30 120.7(5)
C32 C31 H31 119.6
C30 C31 H31 119.6
C12 C13 H13A 109.5
C12 C13 H13B 109.5
H13A C13 H13B 109.5
C12 C13 H13C 109.5
H13A C13 H13C 109.5
H13B C13 H13C 109.5
C12 C15 H15A 109.5
C12 C15 H15B 109.5
H15A C15 H15B 109.5
C12 C15 H15C 109.5
H15A C15 H15C 109.5
H15B C15 H15C 109.5
C12 C14 H14A 109.5
C12 C14 H14B 109.5
H14A C14 H14B 109.5
C12 C14 H14C 109.5
H14A C14 H14C 109.5
H14B C14 H14C 109.5
C12 C13' H13D 109.5
C12 C13' H13E 109.5
H13D C13' H13E 109.5
C12 C13' H13F 109.5
H13D C13' H13F 109.5
H13E C13' H13F 109.5
C12 C15' H15D 109.5
C12 C15' H15E 109.5
H15D C15' H15E 109.5
C12 C15' H15F 109.5
H15D C15' H15F 109.5
H15E C15' H15F 109.5
C12 C14' H14D 109.5
C12 C14' H14E 109.5
H14D C14' H14E 109.5
C12 C14' H14F 109.5
H14D C14' H14F 109.5
H14E C14' H14F 109.5
P1 C50 H50A 109.5
P1 C50 H50B 109.5
H50A C50 H50B 109.5
P1 C50 H50C 109.5
H50A C50 H50C 109.5
H50B C50 H50C 109.5
P1 C49 H49A 109.5
P1 C49 H49B 109.5
H49A C49 H49B 109.5
P1 C49 H49C 109.5
H49A C49 H49C 109.5
H49B C49 H49C 109.5
P1 C51 H51A 109.5
P1 C51 H51B 109.5
H51A C51 H51B 109.5
P1 C51 H51C 109.5
H51A C51 H51C 109.5
H51B C51 H51C 109.5
P1 C51' H51D 109.5
P1 C51' H51E 109.5
H51D C51' H51E 109.5
P1 C51' H51F 109.5
H51D C51' H51F 109.5
H51E C51' H51F 109.5
P1 C49' H49D 109.5
P1 C49' H49E 109.5
H49D C49' H49E 109.5
P1 C49' H49F 109.5
H49D C49' H49F 109.5
H49E C49' H49F 109.5
P1 C50' H50D 109.5
P1 C50' H50E 109.5
H50D C50' H50E 109.5
P1 C50' H50F 109.5
H50D C50' H50F 109.5
H50E C50' H50F 109.5

loop_
_geom_bond_atom_site_label_1
_geom_bond_atom_site_label_2
_geom_bond_distance
Ni1 O1 1.9183(19)
Ni1 N1 1.926(2)
Ni1 C52 1.932(3)
Ni1 P1 2.1268(10)
P1 C50 1.733(6)
P1 C50' 1.745(9)
P1 C49 1.857(6)
P1 C51' 1.885(14)
P1 C51 1.885(7)
P1 C49' 1.921(13)
O1 C1 1.304(3)
O2 C19 1.379(3)
O2 C35 1.411(4)
N1 C7 1.299(3)
N1 C16 1.446(3)
C21 C16 1.392(4)
C21 C20 1.397(4)
C21 C22 1.525(4)
C36 C43 1.518(4)
C36 C37 1.527(4)
C36 C17 1.538(4)
C36 H36 0.9800
C17 C18 1.384(4)
C17 C16 1.406(4)
C37 C42 1.367(4)
C37 C38 1.370(5)
C6 C5 1.407(4)
C6 C1 1.419(4)
C6 C7 1.424(4)
C43 C48 1.386(4)
C43 C44 1.388(4)
C20 C19 1.380(4)
C20 H20 0.9300
C19 C18 1.385(4)
C22 C23 1.522(4)
C22 C29 1.541(4)
C22 H22 0.9800
C5 C4 1.367(4)
C5 H5 0.9300
C7 H7 0.9300
C18 H18 0.9300
C1 C2 1.437(4)
C48 C47 1.379(4)
C48 H48 0.9300
C29 C30 1.367(5)
C29 C34 1.373(5)
C4 C3 1.405(4)
C4 C12 1.526(4)
C23 C28 1.380(4)
C23 C24 1.381(4)
C2 C3 1.380(4)
C2 C8 1.541(4)
C8 C10 1.528(6)
C8 C9 1.536(5)
C8 C11 1.536(6)
C12 C15' 1.481(14)
C12 C14 1.483(10)
C12 C13 1.521(9)
C12 C15 1.561(10)
C12 C14' 1.571(15)
C12 C13' 1.601(13)
C46 C45 1.366(5)
C46 C44 1.386(4)
C46 H46 0.9300
C44 H44 0.9300
C35 H35A 0.9600
C35 H35B 0.9600
C35 H35C 0.9600
C3 H3 0.9300
C28 C27 1.393(5)
C28 H28 0.9300
C47 C45 1.375(5)
C47 H47 0.9300
C42 C41 1.386(5)
C42 H42 0.9300
C45 H45 0.9300
C25 C26 1.360(6)
C25 C24 1.385(5)
C25 H25 0.9300
C41 C40 1.356(7)
C41 H41 0.9300
C52 H52A 0.9600
C52 H52B 0.9600
C52 H52C 0.9600
C38 C39 1.392(5)
C38 H38 0.9300
C27 C26 1.369(6)
C27 H27 0.9300
C24 H24 0.9300
C26 H26 0.9300
C30 C31 1.395(6)
C30 H30 0.9300
C34 C33 1.398(6)
C34 H34 0.9300
C11 H11A 0.9600
C11 H11B 0.9600
C11 H11C 0.9600
C40 C39 1.354(7)
C40 H40 0.9300
C33 C32 1.346(8)
C33 H33 0.9300
C10 H10A 0.9600
C10 H10B 0.9600
C10 H10C 0.9600
C9 H9A 0.9600
C9 H9B 0.9600
C9 H9C 0.9600
C39 H39 0.9300
C32 C31 1.350(8)
C32 H32 0.9300
C31 H31 0.9300
C13 H13A 0.9600
C13 H13B 0.9600
C13 H13C 0.9600
C15 H15A 0.9600
C15 H15B 0.9600
C15 H15C 0.9600
C14 H14A 0.9600
C14 H14B 0.9600
C14 H14C 0.9600
C13' H13D 0.9600
C13' H13E 0.9600
C13' H13F 0.9600
C15' H15D 0.9600
C15' H15E 0.9600
C15' H15F 0.9600
C14' H14D 0.9600
C14' H14E 0.9600
C14' H14F 0.9600
C50 H50A 0.9600
C50 H50B 0.9600
C50 H50C 0.9600
C49 H49A 0.9600
C49 H49B 0.9600
C49 H49C 0.9600
C51 H51A 0.9600
C51 H51B 0.9600
C51 H51C 0.9600
C51' H51D 0.9600
C51' H51E 0.9600
C51' H51F 0.9600
C49' H49D 0.9600
C49' H49E 0.9600
C49' H49F 0.9600
C50' H50D 0.9600
C50' H50E 0.9600
C50' H50F 0.9600

loop_
_geom_torsion_atom_site_label_1
_geom_torsion_atom_site_label_2
_geom_torsion_atom_site_label_3
_geom_torsion_atom_site_label_4
_geom_torsion
C43 C36 C17 C18 -110.5(3)
C37 C36 C17 C18 20.1(4)
C43 C36 C17 C16 71.7(3)
C37 C36 C17 C16 -157.7(2)
C43 C36 C37 C42 -158.9(3)
C17 C36 C37 C42 71.2(4)
C43 C36 C37 C38 20.0(4)
C17 C36 C37 C38 -110.0(4)
C37 C36 C43 C48 104.0(3)
C17 C36 C43 C48 -126.2(3)
C37 C36 C43 C44 -77.0(3)
C17 C36 C43 C44 52.8(4)
C16 C21 C20 C19 -1.3(4)
C22 C21 C20 C19 178.6(3)
C35 O2 C19 C20 5.6(4)
C35 O2 C19 C18 -174.3(3)
C21 C20 C19 O2 -180.0(3)
C21 C20 C19 C18 0.0(4)
C16 C21 C22 C23 -83.0(3)
C20 C21 C22 C23 97.1(3)
C16 C21 C22 C29 149.1(3)
C20 C21 C22 C29 -30.8(4)
C1 C6 C5 C4 -1.2(4)
C7 C6 C5 C4 173.1(3)
C16 N1 C7 C6 173.6(3)
Ni1 N1 C7 C6 -6.5(4)
C5 C6 C7 N1 177.3(3)
C1 C6 C7 N1 -8.4(4)
C20 C21 C16 C17 2.3(4)
C22 C21 C16 C17 -177.5(2)
C20 C21 C16 N1 180.0(2)
C22 C21 C16 N1 0.1(4)
C18 C17 C16 C21 -2.1(4)
C36 C17 C16 C21 175.8(2)
C18 C17 C16 N1 -179.8(2)
C36 C17 C16 N1 -1.9(3)
C7 N1 C16 C21 82.5(3)
Ni1 N1 C16 C21 -97.4(3)
C7 N1 C16 C17 -99.8(3)
Ni1 N1 C16 C17 80.3(3)
C16 C17 C18 C19 0.8(4)
C36 C17 C18 C19 -177.0(2)
O2 C19 C18 C17 -179.8(3)
C20 C19 C18 C17 0.3(4)
Ni1 O1 C1 C6 3.2(4)
Ni1 O1 C1 C2 -179.3(2)
C5 C6 C1 O1 -175.9(3)
C7 C6 C1 O1 10.1(4)
C5 C6 C1 C2 6.5(4)
C7 C6 C1 C2 -167.5(3)
C44 C43 C48 C47 -0.2(4)
C36 C43 C48 C47 178.9(3)
C23 C22 C29 C30 -8.1(5)
C21 C22 C29 C30 119.8(4)
C23 C22 C29 C34 171.1(3)
C21 C22 C29 C34 -60.9(4)
C6 C5 C4 C3 -3.6(4)
C6 C5 C4 C12 179.6(3)
C21 C22 C23 C28 -40.3(4)
C29 C22 C23 C28 87.4(3)
C21 C22 C23 C24 139.6(3)
C29 C22 C23 C24 -92.7(3)
O1 C1 C2 C3 175.5(3)
C6 C1 C2 C3 -6.8(4)
O1 C1 C2 C8 -5.2(5)
C6 C1 C2 C8 172.4(3)
C3 C2 C8 C10 -115.9(4)
C1 C2 C8 C10 64.9(4)
C3 C2 C8 C9 2.1(5)
C1 C2 C8 C9 -177.1(4)
C3 C2 C8 C11 121.0(4)
C1 C2 C8 C11 -58.2(5)
C5 C4 C12 C15' -126.1(8)
C3 C4 C12 C15' 57.3(8)
C5 C4 C12 C14 71.0(7)
C3 C4 C12 C14 -105.6(7)
C5 C4 C12 C13 -53.8(6)
C3 C4 C12 C13 129.6(6)
C5 C4 C12 C15 -169.7(6)
C3 C4 C12 C15 13.7(7)
C5 C4 C12 C14' 115.5(7)
C3 C4 C12 C14' -61.1(7)
C5 C4 C12 C13' 4.0(8)
C3 C4 C12 C13' -172.6(7)
C45 C46 C44 C43 1.6(5)
C48 C43 C44 C46 -0.6(4)
C36 C43 C44 C46 -179.7(3)
C1 C2 C3 C4 2.2(5)
C8 C2 C3 C4 -177.0(3)
C5 C4 C3 C2 3.1(5)
C12 C4 C3 C2 179.9(3)
C24 C23 C28 C27 -0.3(5)
C22 C23 C28 C27 179.6(3)
C43 C48 C47 C45 0.0(5)
C38 C37 C42 C41 0.2(5)
C36 C37 C42 C41 179.1(3)
C44 C46 C45 C47 -1.7(5)
C48 C47 C45 C46 1.0(5)
C37 C42 C41 C40 0.2(6)
C42 C37 C38 C39 -0.1(6)
C36 C37 C38 C39 -179.0(4)
C23 C28 C27 C26 -0.3(6)
C28 C23 C24 C25 0.2(5)
C22 C23 C24 C25 -179.7(3)
C26 C25 C24 C23 0.4(6)
C24 C25 C26 C27 -1.0(6)
C28 C27 C26 C25 1.0(6)
C34 C29 C30 C31 1.4(7)
C22 C29 C30 C31 -179.3(4)
C30 C29 C34 C33 -1.8(7)
C22 C29 C34 C33 178.9(4)
C42 C41 C40 C39 -0.6(7)
C29 C34 C33 C32 1.4(8)
C41 C40 C39 C38 0.7(8)
C37 C38 C39 C40 -0.3(8)
C34 C33 C32 C31 -0.6(9)
C33 C32 C31 C30 0.2(10)
C29 C30 C31 C32 -0.6(9)
